data_7211813
loop_
_publ_author_name
'Qiu, Yongcai'
'Liu, Zhihui'
'Mou, Jixia'
'Deng, Hong'
'Zeller, Matthias'

_publ_section_title
;
 Rationally designed and controlled syntheses of different series of
 4d--4f heterometallic coordination frameworks based on lanthanide
 carboxylate and Ag(IN)2 substructures
;
_journal_issue 1
_journal_name_full CrystEngComm
_journal_page_first 277
_journal_paper_doi 10.1039/b915025k
_journal_volume 12
_journal_year 2010
_chemical_formula_sum 'C54 H56 Ag4 Cl2 La3 N8 O37.5'
_chemical_formula_weight 2336.18
_chemical_name_systematic
;
?
;
_space_group_IT_number 2
_symmetry_cell_setting triclinic
_symmetry_space_group_name_Hall '-P 1'
_symmetry_space_group_name_H-M 'P -1'
_atom_sites_solution_hydrogens geom
_atom_sites_solution_primary direct
_atom_sites_solution_secondary difmap
_audit_creation_method SHELXL-97
_cell_angle_alpha 85.911(2)
_cell_angle_beta 83.182(3)
_cell_angle_gamma 84.224(3)
_cell_formula_units_Z 2
_cell_length_a 14.3670(6)
_cell_length_b 15.0764(6)
_cell_length_c 17.3874(6)
_cell_measurement_reflns_used 12356
_cell_measurement_temperature 296(2)
_cell_measurement_theta_max 28.00
_cell_measurement_theta_min 1.36
_cell_volume 3713.8(3)
_computing_cell_refinement 'Apex2 v2.1-4'
_computing_data_collection 'Apex2 v2.1-4 (Bruker, 2007)'
_computing_data_reduction 'Apex2 v2.1-4'
_computing_molecular_graphics 'SHELXTL 6.14'
_computing_publication_material 'SHELXTL 6.14'
_computing_structure_refinement 'SHELXTL 6.14'
_computing_structure_solution 'SHELXTL 6.14 (Bruker, 2000-2003)'
_diffrn_ambient_temperature 296(2)
_diffrn_measured_fraction_theta_full 0.989
_diffrn_measured_fraction_theta_max 0.989
_diffrn_measurement_device_type 'Bruker AXS SMART APEX CCD diffractometer'
_diffrn_measurement_method '\w scans'
_diffrn_radiation_monochromator graphite
_diffrn_radiation_source 'fine-focus sealed tube'
_diffrn_radiation_type MoK\a
_diffrn_radiation_wavelength 0.71073
_diffrn_reflns_av_R_equivalents 0.0754
_diffrn_reflns_av_sigmaI/netI 0.0903
_diffrn_reflns_limit_h_max 18
_diffrn_reflns_limit_h_min -18
_diffrn_reflns_limit_k_max 18
_diffrn_reflns_limit_k_min -18
_diffrn_reflns_limit_l_max 21
_diffrn_reflns_limit_l_min -21
_diffrn_reflns_number 49637
_diffrn_reflns_theta_full 26.50
_diffrn_reflns_theta_max 26.50
_diffrn_reflns_theta_min 1.18
_diffrn_standards_number 0
_exptl_absorpt_coefficient_mu 2.888
_exptl_absorpt_correction_T_max 0.6852
_exptl_absorpt_correction_T_min 0.6194
_exptl_absorpt_correction_type multi-scan
_exptl_absorpt_process_details 'Apex2 v2.1-4 (Bruker, 2007)'
_exptl_crystal_colour colorless
_exptl_crystal_density_diffrn 2.089
_exptl_crystal_density_method 'not measured'
_exptl_crystal_description plate
_exptl_crystal_F_000 2258
_exptl_crystal_size_max 0.17
_exptl_crystal_size_mid 0.15
_exptl_crystal_size_min 0.13
_refine_diff_density_max 1.085
_refine_diff_density_min -1.164
_refine_diff_density_rms 0.162
_refine_ls_extinction_method none
_refine_ls_goodness_of_fit_ref 0.974
_refine_ls_hydrogen_treatment mixed
_refine_ls_matrix_type full
_refine_ls_number_parameters 1035
_refine_ls_number_reflns 15208
_refine_ls_number_restraints 187
_refine_ls_restrained_S_all 0.992
_refine_ls_R_factor_all 0.0907
_refine_ls_R_factor_gt 0.0494
_refine_ls_shift/su_max 0.001
_refine_ls_shift/su_mean 0.000
_refine_ls_structure_factor_coef Fsqd
_refine_ls_weighting_details 'calc w=1/[\s^2^(Fo^2^)+(0.0478P)^2^] where P=(Fo^2^+2Fc^2^)/3'
_refine_ls_weighting_scheme calc
_refine_ls_wR_factor_gt 0.1024
_refine_ls_wR_factor_ref 0.1159
_reflns_number_gt 9518
_reflns_number_total 15208
_reflns_threshold_expression I>2\s(I)
_cod_data_source_file b915025k.txt
_cod_data_source_block 6a
_cod_original_cell_volume 3713.8(2)
_cod_original_sg_symbol_H-M P-1
_cod_original_formula_sum 'C54 H56 Ag4 Cl2 La3 N8 O37.50'
_cod_database_code 7211813

loop_
_symmetry_equiv_pos_as_xyz
'x, y, z'
'-x, -y, -z'

loop_
_atom_site_label
_atom_site_type_symbol
_atom_site_fract_x
_atom_site_fract_y
_atom_site_fract_z
_atom_site_U_iso_or_equiv
_atom_site_adp_type
_atom_site_occupancy
_atom_site_symmetry_multiplicity
_atom_site_calc_flag
_atom_site_refinement_flags
_atom_site_disorder_assembly
_atom_site_disorder_group
Ag1 Ag 0.84329(6) 1.11079(6) 0.42983(4) 0.0673(2) Uani 1 1 d . . .
Ag2 Ag 0.87057(7) 0.51534(5) 0.49566(3) 0.0689(3) Uani 1 1 d . . .
Ag3 Ag 0.41527(7) 0.89549(6) 0.53347(4) 0.0732(3) Uani 1 1 d . . .
Ag4 Ag 0.64209(6) 0.61845(6) 0.45828(3) 0.0763(3) Uani 1 1 d . . .
C1 C 0.8914(7) 0.9882(6) 0.5737(4) 0.051(2) Uani 1 1 d . . .
H1 H 0.9078 0.9447 0.5379 0.061 Uiso 1 1 calc R . .
C2 C 0.9001(6) 0.9668(5) 0.6503(4) 0.043(2) Uani 1 1 d . . .
H2 H 0.9226 0.9092 0.6659 0.051 Uiso 1 1 calc R . .
C3 C 0.8759(6) 1.0296(5) 0.7048(4) 0.0363(19) Uani 1 1 d . . .
C4 C 0.8426(7) 1.1134(6) 0.6794(5) 0.050(2) Uani 1 1 d . . .
H4 H 0.8242 1.1571 0.7147 0.060 Uiso 1 1 calc R . .
C5 C 0.8361(7) 1.1331(6) 0.6010(5) 0.059(3) Uani 1 1 d . . .
H5 H 0.8149 1.1907 0.5841 0.071 Uiso 1 1 calc R . .
C6 C 0.8801(6) 1.0069(5) 0.7912(4) 0.0344(18) Uani 1 1 d . A .
C7 C 0.7720(7) 0.2510(6) 1.3125(4) 0.050(2) Uani 1 1 d . . .
H7 H 0.7567 0.2818 1.3574 0.060 Uiso 1 1 calc R . .
C8 C 0.7474(6) 0.2925(5) 1.2433(4) 0.042(2) Uani 1 1 d . . .
H8 H 0.7165 0.3497 1.2421 0.051 Uiso 1 1 calc R . .
C9 C 0.7691(5) 0.2480(5) 1.1761(4) 0.0311(18) Uani 1 1 d . . .
C10 C 0.8169(7) 0.1653(5) 1.1824(4) 0.053(3) Uani 1 1 d . . .
H10 H 0.8346 0.1340 1.1379 0.064 Uiso 1 1 calc R . .
C11 C 0.8395(8) 0.1270(6) 1.2530(4) 0.060(3) Uani 1 1 d . . .
H11 H 0.8717 0.0704 1.2549 0.072 Uiso 1 1 calc R . .
C12 C 0.7426(5) 0.2872(5) 1.0995(4) 0.0272(16) Uani 1 1 d . . .
C13 C 0.6207(5) 0.6329(5) 1.0896(4) 0.0277(16) Uani 1 1 d . . .
C14 C 0.6179(5) 0.6296(5) 1.1771(4) 0.0322(18) Uani 1 1 d . . .
C15 C 0.6122(7) 0.5516(6) 1.2213(4) 0.052(2) Uani 1 1 d . . .
H15 H 0.6042 0.4996 1.1981 0.062 Uiso 1 1 calc R . .
C16 C 0.6181(7) 0.5489(7) 1.2996(4) 0.061(3) Uani 1 1 d . . .
H16 H 0.6152 0.4947 1.3285 0.074 Uiso 1 1 calc R . .
C17 C 0.6326(8) 0.6985(7) 1.2931(5) 0.072(3) Uani 1 1 d . . .
H17 H 0.6392 0.7499 1.3178 0.087 Uiso 1 1 calc R . .
C18 C 0.6281(8) 0.7048(6) 1.2142(4) 0.062(3) Uani 1 1 d . . .
H18 H 0.6319 0.7595 1.1862 0.074 Uiso 1 1 calc R . .
C19 C 0.6884(5) 0.6251(5) 0.8216(4) 0.0272(16) Uani 1 1 d . . .
C20 C 0.6795(5) 0.6201(5) 0.7362(4) 0.0311(18) Uani 1 1 d . . .
C21 C 0.7172(6) 0.6848(5) 0.6827(4) 0.045(2) Uani 1 1 d . . .
H21 H 0.7465 0.7313 0.6990 0.054 Uiso 1 1 calc R . .
C22 C 0.7092(7) 0.6771(6) 0.6054(4) 0.052(2) Uani 1 1 d . . .
H22 H 0.7365 0.7183 0.5694 0.063 Uiso 1 1 calc R . .
C23 C 0.6283(7) 0.5550(6) 0.6302(4) 0.049(2) Uani 1 1 d . . .
H23 H 0.5966 0.5112 0.6123 0.059 Uiso 1 1 calc R . .
C24 C 0.6349(5) 0.5546(5) 0.7092(4) 0.0352(19) Uani 1 1 d . . .
H24 H 0.6095 0.5106 0.7432 0.042 Uiso 1 1 calc R . .
C25 C 0.4486(5) 0.8568(4) 0.9028(4) 0.0254(16) Uani 1 1 d . . .
C26 C 0.4420(5) 0.8665(5) 0.8170(4) 0.0315(17) Uani 1 1 d . . .
C27 C 0.3910(7) 0.9371(6) 0.7834(4) 0.061(3) Uani 1 1 d . . .
H27 H 0.3607 0.9823 0.8135 0.073 Uiso 1 1 calc R . .
C28 C 0.3849(7) 0.9410(7) 0.7054(5) 0.064(3) Uani 1 1 d . . .
H28 H 0.3488 0.9893 0.6843 0.077 Uiso 1 1 calc R . .
C29 C 0.4763(6) 0.8129(6) 0.6899(4) 0.045(2) Uani 1 1 d . . .
H29 H 0.5058 0.7686 0.6584 0.054 Uiso 1 1 calc R . .
C30 C 0.4866(6) 0.8039(5) 0.7677(4) 0.042(2) Uani 1 1 d . . .
H30 H 0.5239 0.7554 0.7872 0.050 Uiso 1 1 calc R . .
C31 C 0.6323(5) 1.0023(5) 0.8285(4) 0.0331(18) Uani 1 1 d . A .
C32 C 0.6213(6) 1.0280(5) 0.7436(4) 0.0332(18) Uani 1 1 d . . .
C33 C 0.5866(6) 1.1137(6) 0.7201(4) 0.045(2) Uani 1 1 d . . .
H33 H 0.5695 1.1571 0.7559 0.054 Uiso 1 1 calc R . .
C34 C 0.5783(7) 1.1328(6) 0.6417(5) 0.061(3) Uani 1 1 d . . .
H34 H 0.5542 1.1899 0.6261 0.073 Uiso 1 1 calc R . .
C35 C 0.6356(7) 0.9918(6) 0.6125(4) 0.054(3) Uani 1 1 d . . .
H35 H 0.6534 0.9496 0.5758 0.065 Uiso 1 1 calc R . .
C36 C 0.6443(6) 0.9666(5) 0.6883(4) 0.042(2) Uani 1 1 d . . .
H36 H 0.6657 0.9081 0.7025 0.051 Uiso 1 1 calc R . .
C37 C 0.8032(5) 0.3288(5) 0.8379(4) 0.0311(18) Uani 1 1 d . . .
C38 C 0.8177(5) 0.3764(5) 0.7597(4) 0.0311(17) Uani 1 1 d . . .
C39 C 0.8701(5) 0.4484(5) 0.7466(4) 0.0361(19) Uani 1 1 d . B .
H39 H 0.8962 0.4698 0.7872 0.043 Uiso 1 1 calc R . .
C40 C 0.8839(6) 0.4887(5) 0.6732(4) 0.039(2) Uani 1 1 d . . .
H40 H 0.9174 0.5388 0.6658 0.047 Uiso 1 1 calc R B .
C41 C 0.7992(7) 0.3878(6) 0.6245(4) 0.051(2) Uani 1 1 d . . .
H41 H 0.7749 0.3665 0.5829 0.061 Uiso 1 1 calc R B .
C42 C 0.7819(6) 0.3470(5) 0.6965(4) 0.044(2) Uani 1 1 d . B .
H42 H 0.7456 0.2987 0.7033 0.053 Uiso 1 1 calc R . .
C43 C 0.8928(7) 0.6279(6) 1.3410(5) 0.053(3) Uani 1 1 d . . .
H43 H 0.9038 0.6727 1.3719 0.064 Uiso 1 1 calc R . .
C44 C 0.8962(7) 0.6456(6) 1.2615(4) 0.050(2) Uani 1 1 d . . .
H44 H 0.9101 0.7014 1.2396 0.060 Uiso 1 1 calc R . .
C45 C 0.8789(5) 0.5811(5) 1.2156(4) 0.0318(18) Uani 1 1 d . . .
C46 C 0.8597(6) 0.4982(5) 1.2492(4) 0.046(2) Uani 1 1 d . . .
H46 H 0.8478 0.4528 1.2192 0.055 Uiso 1 1 calc R . .
C47 C 0.8587(7) 0.4849(6) 1.3283(5) 0.058(3) Uani 1 1 d . . .
H47 H 0.8465 0.4289 1.3510 0.069 Uiso 1 1 calc R . .
C48 C 0.8827(5) 0.5964(5) 1.1281(4) 0.0281(17) Uani 1 1 d . . .
C49 C 0.7972(5) 0.9576(5) 1.0330(4) 0.0323(18) Uani 1 1 d . . .
C50A C 0.8371(11) 0.8735(10) 1.0811(9) 0.034(4) Uani 0.556(14) 1 d PDU A 1
H50A H 0.9056 0.8627 1.0698 0.041 Uiso 0.556(14) 1 calc PR A 1
C51A C 0.807(2) 0.8879(14) 1.1685(8) 0.082(8) Uani 0.556(14) 1 d PD A 1
H51A H 0.8290 0.9426 1.1815 0.122 Uiso 0.556(14) 1 calc PR A 1
H51B H 0.8345 0.8389 1.1993 0.122 Uiso 0.556(14) 1 calc PR A 1
H51C H 0.7399 0.8913 1.1788 0.122 Uiso 0.556(14) 1 calc PR A 1
C50B C 0.7971(15) 0.8826(10) 1.0957(15) 0.034(4) Uani 0.444(14) 1 d PD A 2
H50B H 0.7395 0.8938 1.1312 0.041 Uiso 0.444(14) 1 calc PR A 2
C51B C 0.8809(19) 0.8793(19) 1.1448(15) 0.082(8) Uani 0.444(14) 1 d PD A 2
H51D H 0.8806 0.8272 1.1799 0.122 Uiso 0.444(14) 1 calc PR A 2
H51E H 0.8751 0.9318 1.1738 0.122 Uiso 0.444(14) 1 calc PR A 2
H51F H 0.9389 0.8768 1.1110 0.122 Uiso 0.444(14) 1 calc PR A 2
C52 C 0.8675(6) 0.6469(5) 0.9119(4) 0.0343(18) Uani 1 1 d . . .
C53A C 0.9139(9) 0.7274(9) 0.8707(7) 0.035(3) Uani 0.591(11) 1 d PDU A 1
H53A H 0.9644 0.7435 0.8988 0.052 Uiso 0.591(11) 1 calc PR A 1
C54A C 0.9518(12) 0.7056(11) 0.7866(8) 0.060(4) Uani 0.591(11) 1 d PDU A 1
H54A H 0.9973 0.6544 0.7873 0.091 Uiso 0.591(11) 1 calc PR A 1
H54B H 0.9809 0.7558 0.7607 0.091 Uiso 0.591(11) 1 calc PR A 1
H54C H 0.9006 0.6930 0.7594 0.091 Uiso 0.591(11) 1 calc PR A 1
C53B C 0.8903(11) 0.7167(10) 0.8439(13) 0.035(3) Uani 0.409(11) 1 d PDU A 2
H53B H 0.8664 0.6996 0.7971 0.042 Uiso 0.409(11) 1 calc PR A 2
C54B C 0.9970(13) 0.7248(16) 0.8273(15) 0.060(4) Uani 0.409(11) 1 d PDU A 2
H54D H 1.0186 0.7499 0.8704 0.091 Uiso 0.409(11) 1 calc PR A 2
H54E H 1.0093 0.7628 0.7813 0.091 Uiso 0.409(11) 1 calc PR A 2
H54F H 1.0294 0.6666 0.8199 0.091 Uiso 0.409(11) 1 calc PR A 2
Cl1 Cl 0.3850(2) 0.6481(2) 0.51538(14) 0.0686(7) Uani 1 1 d . . .
N1 N 0.8596(6) 1.0711(5) 0.5490(4) 0.052(2) Uani 1 1 d . . .
N2 N 0.8167(5) 0.1687(5) 1.3184(3) 0.0462(18) Uani 1 1 d . . .
N3 N 0.6277(6) 0.6217(6) 1.3351(4) 0.057(2) Uani 1 1 d . . .
N4 N 0.6650(5) 0.6145(5) 0.5793(3) 0.049(2) Uani 1 1 d . . .
N5 N 0.4272(6) 0.8803(5) 0.6575(4) 0.0509(19) Uani 1 1 d . . .
N6 N 0.6026(6) 1.0742(5) 0.5880(4) 0.056(2) Uani 1 1 d . . .
N7 N 0.8508(5) 0.4585(4) 0.6120(3) 0.0451(18) Uani 1 1 d . B .
N8 N 0.8742(5) 0.5480(5) 1.3744(4) 0.052(2) Uani 1 1 d . . .
O1 O 0.4348(7) 0.6613(7) 0.5762(6) 0.143(4) Uani 1 1 d . . .
O2 O 0.3290(7) 0.7334(6) 0.5019(5) 0.120(3) Uani 1 1 d . . .
O3 O 0.3190(6) 0.5831(5) 0.5392(4) 0.098(3) Uani 1 1 d . . .
O4 O 0.4369(9) 0.6291(8) 0.4462(6) 0.191(6) Uani 1 1 d . . .
Cl2 Cl 0.9978(2) 0.71706(19) 0.54209(18) 0.0789(8) Uani 1 1 d D . .
O5 O 0.9636(15) 0.6344(8) 0.5480(9) 0.107(5) Uani 0.634(18) 1 d PDU B 1
O6 O 0.9865(13) 0.7552(11) 0.4611(7) 0.137(7) Uani 0.634(18) 1 d PDU B 1
O7 O 0.9522(14) 0.7781(12) 0.5907(11) 0.177(8) Uani 0.634(18) 1 d PDU B 1
O8 O 1.0964(8) 0.7070(17) 0.5455(13) 0.132(3) Uani 0.634(18) 1 d PDU B 1
O5B O 0.971(3) 0.6440(15) 0.5085(13) 0.110(8) Uani 0.366(18) 1 d PDU B 2
O6B O 0.972(2) 0.7981(13) 0.5035(19) 0.165(8) Uani 0.366(18) 1 d PDU B 2
O7B O 0.958(2) 0.716(2) 0.6212(9) 0.180(11) Uani 0.366(18) 1 d PDU B 2
O8B O 1.0981(10) 0.706(3) 0.542(2) 0.132(3) Uani 0.366(18) 1 d PDU B 2
O13 O 0.7263(4) 0.3717(3) 1.0916(3) 0.0418(14) Uani 1 1 d . . .
O14 O 0.7361(5) 0.2357(3) 1.0481(3) 0.0523(17) Uani 1 1 d . . .
O15 O 0.9282(4) 0.9362(3) 0.8090(3) 0.0397(13) Uani 1 1 d . . .
O16 O 0.8349(4) 1.0600(4) 0.8365(3) 0.0456(15) Uani 1 1 d . . .
O17 O 0.6362(4) 0.5604(3) 1.0571(3) 0.0378(13) Uani 1 1 d . . .
O18 O 0.6098(4) 0.7079(3) 1.0544(3) 0.0369(13) Uani 1 1 d . . .
O19 O 0.7095(4) 0.5533(3) 0.8597(2) 0.0358(13) Uani 1 1 d . . .
O20 O 0.6707(4) 0.7014(3) 0.8475(3) 0.0411(14) Uani 1 1 d . . .
O21 O 0.5083(4) 0.7979(3) 0.9272(2) 0.0325(12) Uani 1 1 d . . .
O22 O 0.3931(4) 0.9084(3) 0.9453(3) 0.0349(12) Uani 1 1 d . . .
O23 O 0.6487(4) 0.9214(3) 0.8462(3) 0.0397(14) Uani 1 1 d . . .
O24 O 0.6210(4) 1.0648(3) 0.8741(3) 0.0365(13) Uani 1 1 d . . .
O25 O 0.7700(4) 0.2556(3) 0.8423(3) 0.0409(14) Uani 1 1 d . . .
O26 O 0.8239(4) 0.3672(3) 0.8951(2) 0.0367(13) Uani 1 1 d . . .
O27 O 0.8464(4) 0.5404(4) 1.0938(3) 0.0458(15) Uani 1 1 d . . .
O28 O 0.9188(4) 0.6641(4) 1.0976(3) 0.0436(14) Uani 1 1 d . . .
O29 O 0.8235(4) 1.0319(3) 1.0458(3) 0.0425(14) Uani 1 1 d . A .
O30 O 0.7506(3) 0.9485(3) 0.9771(2) 0.0312(12) Uani 1 1 d . A .
O31 O 0.7900(4) 0.8005(3) 1.0602(3) 0.0405(14) Uani 1 1 d D . .
O32 O 0.7944(3) 0.6618(3) 0.9589(2) 0.0268(11) Uani 1 1 d . A .
O33 O 0.9103(4) 0.5697(3) 0.9060(3) 0.0359(13) Uani 1 1 d . A .
O34 O 0.8394(4) 0.7985(4) 0.8690(4) 0.0490(15) Uani 1 1 d D . .
H34A H 0.870(6) 0.839(5) 0.850(5) 0.073 Uiso 1 1 d D . .
O1W O 0.5963(4) 1.2448(3) 0.9273(3) 0.0430(14) Uani 1 1 d D . .
H1WA H 0.5416 1.2333 0.9343 0.065 Uiso 1 1 d RD A .
H1WB H 0.6145 1.2527 0.8812 0.065 Uiso 1 1 d RD . .
O2W O 0.5727(4) 0.9089(3) 1.0471(3) 0.0461(14) Uani 1 1 d D . .
H2WA H 0.5846 0.9606 1.0491 0.069 Uiso 1 1 d RD A .
H2WB H 0.5196 0.9020 1.0686 0.069 Uiso 1 1 d RD . .
O3W O 0.6129(4) 0.4291(3) 0.9466(3) 0.0461(14) Uani 1 1 d D . .
H3WA H 0.5907 0.4788 0.9312 0.069 Uiso 1 1 d RD A .
H3WB H 0.5809 0.4113 0.9859 0.069 Uiso 1 1 d RD . .
O4W O 0.9322(4) 0.3954(3) 1.0115(3) 0.0451(14) Uani 1 1 d D . .
H4WA H 0.9556 0.4102 1.0490 0.068 Uiso 1 1 d RD A .
H4WB H 0.9707 0.3970 0.9725 0.068 Uiso 1 1 d RD . .
O5W O 0.4889(5) 0.6002(4) 0.9052(4) 0.0667(19) Uani 1 1 d D . .
H5WA H 0.5110 0.6469 0.9113 0.100 Uiso 1 1 d RD . .
H5WB H 0.4362 0.6101 0.8912 0.100 Uiso 1 1 d RD . .
O6W O 0.9040(4) 1.1840(4) 0.9483(4) 0.0634(18) Uani 1 1 d D . .
H6WA H 0.9421 1.1670 0.9790 0.095 Uiso 1 1 d RD A .
H6WB H 0.9056 1.2372 0.9359 0.095 Uiso 1 1 d RD . .
O7W O 0.9958(5) 0.9204(4) 0.9519(3) 0.0675(19) Uani 1 1 d D . .
H7WB H 0.9719 0.9459 0.9124 0.101 Uiso 1 1 d RD . .
H7WA H 0.9693 0.9484 0.9925 0.101 Uiso 1 1 d RD . .
O8W O 0.5840(12) 0.8008(10) 0.4831(11) 0.118(9) Uani 0.505(18) 1 d PD . .
H8WA H 0.5629 0.8602 0.4786 0.176 Uiso 0.505(18) 1 d PRD . .
H8WB H 0.5356 0.7696 0.5071 0.176 Uiso 0.505(18) 1 d PRD . .
La1 La 0.68197(3) 0.80528(3) 0.95051(2) 0.02551(11) Uani 1 1 d . A .
La2 La 0.73863(3) 1.13103(3) 0.94390(2) 0.02725(11) Uani 1 1 d . . .
La3 La 0.77585(3) 0.48675(3) 0.98386(2) 0.02712(11) Uani 1 1 d . A .

loop_
_atom_site_aniso_label
_atom_site_aniso_U_11
_atom_site_aniso_U_22
_atom_site_aniso_U_33
_atom_site_aniso_U_23
_atom_site_aniso_U_13
_atom_site_aniso_U_12
Ag1 0.0949(6) 0.0809(6) 0.0272(3) 0.0152(3) -0.0199(4) -0.0116(5)
Ag2 0.1059(7) 0.0761(6) 0.0193(3) 0.0103(3) -0.0012(4) 0.0014(5)
Ag3 0.0993(7) 0.0998(7) 0.0218(3) 0.0116(4) -0.0206(4) -0.0106(5)
Ag4 0.0958(7) 0.1151(7) 0.0176(3) -0.0086(4) -0.0157(4) 0.0072(5)
C1 0.086(7) 0.040(5) 0.025(4) -0.011(4) -0.005(4) 0.009(5)
C2 0.064(6) 0.030(5) 0.032(4) -0.001(3) -0.008(4) 0.010(4)
C3 0.052(5) 0.034(5) 0.020(4) 0.002(3) -0.004(4) 0.006(4)
C4 0.069(7) 0.041(5) 0.037(5) -0.004(4) -0.005(4) 0.002(5)
C5 0.095(8) 0.041(6) 0.039(5) 0.004(4) -0.016(5) 0.007(5)
C6 0.046(5) 0.031(5) 0.027(4) 0.005(3) 0.000(4) -0.012(4)
C7 0.069(7) 0.056(6) 0.025(4) 0.001(4) -0.011(4) -0.002(5)
C8 0.068(6) 0.035(5) 0.025(4) -0.004(3) -0.005(4) -0.007(4)
C9 0.043(5) 0.026(4) 0.025(4) 0.001(3) -0.009(3) -0.006(4)
C10 0.094(8) 0.040(5) 0.023(4) -0.004(4) -0.020(5) 0.023(5)
C11 0.105(9) 0.044(6) 0.032(4) -0.009(4) -0.020(5) 0.011(5)
C12 0.035(4) 0.021(4) 0.025(4) -0.004(3) 0.000(3) -0.003(3)
C13 0.033(4) 0.021(4) 0.027(4) -0.002(3) -0.004(3) 0.003(3)
C14 0.040(5) 0.034(5) 0.021(4) 0.000(3) 0.001(3) 0.000(4)
C15 0.092(8) 0.043(5) 0.019(4) 0.005(4) -0.009(4) -0.005(5)
C16 0.093(8) 0.068(7) 0.023(4) 0.011(4) -0.008(5) -0.013(6)
C17 0.121(10) 0.077(8) 0.024(4) -0.019(5) -0.010(5) -0.022(7)
C18 0.113(9) 0.050(6) 0.024(4) -0.010(4) -0.005(5) -0.013(6)
C19 0.031(4) 0.030(4) 0.021(3) -0.007(3) -0.003(3) -0.001(3)
C20 0.045(5) 0.026(4) 0.022(4) 0.000(3) -0.009(3) 0.005(4)
C21 0.063(6) 0.038(5) 0.036(4) 0.002(4) -0.015(4) -0.006(4)
C22 0.079(7) 0.056(6) 0.016(4) 0.014(4) 0.001(4) 0.001(5)
C23 0.067(6) 0.054(6) 0.029(4) -0.011(4) -0.009(4) -0.005(5)
C24 0.045(5) 0.040(5) 0.023(4) -0.002(3) -0.008(3) -0.007(4)
C25 0.037(4) 0.020(4) 0.020(3) -0.002(3) -0.005(3) -0.006(3)
C26 0.038(5) 0.034(5) 0.021(3) 0.001(3) 0.001(3) -0.002(4)
C27 0.089(8) 0.061(6) 0.023(4) -0.001(4) -0.003(5) 0.038(6)
C28 0.082(8) 0.067(7) 0.037(5) 0.009(5) -0.018(5) 0.027(6)
C29 0.068(6) 0.047(5) 0.020(4) -0.001(4) -0.015(4) 0.000(5)
C30 0.066(6) 0.033(5) 0.025(4) -0.002(3) -0.009(4) 0.011(4)
C31 0.042(5) 0.037(5) 0.021(4) 0.002(3) -0.009(3) -0.003(4)
C32 0.046(5) 0.032(5) 0.024(4) 0.002(3) -0.012(3) -0.006(4)
C33 0.059(6) 0.040(5) 0.034(4) 0.004(4) -0.010(4) 0.003(4)
C34 0.099(8) 0.042(6) 0.038(5) 0.010(4) -0.016(5) 0.012(5)
C35 0.080(7) 0.058(6) 0.026(4) -0.004(4) -0.013(4) -0.001(5)
C36 0.073(6) 0.032(5) 0.021(4) 0.001(3) -0.009(4) 0.000(4)
C37 0.042(5) 0.033(5) 0.016(3) -0.002(3) -0.001(3) 0.007(4)
C38 0.045(5) 0.024(4) 0.024(4) 0.002(3) -0.004(3) -0.001(4)
C39 0.042(5) 0.035(5) 0.030(4) 0.003(3) -0.010(4) 0.003(4)
C40 0.054(6) 0.039(5) 0.023(4) -0.002(3) 0.002(4) -0.001(4)
C41 0.076(7) 0.049(6) 0.031(4) 0.001(4) -0.018(5) -0.005(5)
C42 0.071(6) 0.033(5) 0.031(4) -0.005(4) -0.017(4) -0.004(4)
C43 0.084(7) 0.041(6) 0.037(5) -0.004(4) -0.023(5) 0.002(5)
C44 0.088(7) 0.040(5) 0.024(4) 0.004(4) -0.014(4) -0.010(5)
C45 0.035(4) 0.035(5) 0.026(4) -0.010(3) -0.006(3) 0.004(4)
C46 0.071(6) 0.032(5) 0.037(4) 0.002(4) -0.011(4) -0.017(4)
C47 0.100(8) 0.042(6) 0.035(5) 0.005(4) -0.014(5) -0.025(5)
C48 0.039(5) 0.029(4) 0.017(3) 0.000(3) -0.007(3) 0.000(4)
C49 0.037(5) 0.029(5) 0.031(4) 0.000(3) -0.002(3) 0.000(4)
C50A 0.032(8) 0.026(5) 0.046(6) -0.002(4) -0.014(7) 0.006(6)
C51A 0.18(3) 0.035(8) 0.032(10) -0.007(7) -0.034(13) 0.028(16)
C50B 0.032(8) 0.026(5) 0.046(6) -0.002(4) -0.014(7) 0.006(6)
C51B 0.18(3) 0.035(8) 0.032(10) -0.007(7) -0.034(13) 0.028(16)
C52 0.035(5) 0.038(5) 0.031(4) 0.000(4) -0.010(4) -0.003(4)
C53A 0.034(6) 0.034(5) 0.037(6) 0.001(5) -0.003(4) -0.004(5)
C54A 0.057(6) 0.056(6) 0.064(6) 0.001(5) 0.002(5) 0.001(5)
C53B 0.034(6) 0.034(5) 0.037(6) 0.001(5) -0.003(4) -0.004(5)
C54B 0.057(6) 0.056(6) 0.064(6) 0.001(5) 0.002(5) 0.001(5)
Cl1 0.0755(19) 0.080(2) 0.0531(14) -0.0186(14) -0.0083(14) -0.0100(16)
N1 0.078(6) 0.046(5) 0.030(4) 0.009(3) -0.009(4) -0.001(4)
N2 0.066(5) 0.052(5) 0.022(3) 0.003(3) -0.013(3) -0.006(4)
N3 0.069(6) 0.082(6) 0.020(3) -0.003(4) -0.007(4) 0.001(5)
N4 0.070(5) 0.065(5) 0.012(3) -0.006(3) -0.009(3) 0.002(4)
N5 0.070(5) 0.057(5) 0.027(3) 0.002(3) -0.004(4) -0.014(4)
N6 0.079(6) 0.066(6) 0.021(3) 0.011(3) -0.012(4) 0.001(5)
N7 0.072(5) 0.039(4) 0.021(3) 0.000(3) -0.002(3) 0.003(4)
N8 0.075(6) 0.058(5) 0.024(3) 0.006(3) -0.009(4) -0.008(4)
O1 0.122(8) 0.176(10) 0.151(8) -0.072(7) -0.072(7) -0.005(7)
O2 0.146(9) 0.100(7) 0.103(7) 0.022(6) -0.012(6) 0.011(6)
O3 0.126(7) 0.094(6) 0.078(5) 0.022(5) -0.015(5) -0.040(6)
O4 0.196(12) 0.224(13) 0.161(10) -0.138(9) 0.110(9) -0.118(10)
Cl2 0.093(2) 0.0596(19) 0.088(2) -0.0139(16) -0.0074(18) -0.0200(17)
O5 0.193(13) 0.067(8) 0.071(11) 0.028(7) -0.022(12) -0.079(8)
O6 0.213(16) 0.106(12) 0.105(11) 0.006(9) -0.067(12) -0.030(12)
O7 0.286(17) 0.090(12) 0.151(14) -0.082(12) 0.004(14) 0.023(14)
O8 0.102(7) 0.160(9) 0.146(8) 0.009(7) -0.050(6) -0.040(6)
O5B 0.188(17) 0.097(14) 0.056(15) 0.006(13) -0.024(18) -0.060(14)
O6B 0.254(18) 0.070(13) 0.162(16) -0.009(14) -0.018(17) 0.023(14)
O7B 0.28(2) 0.091(19) 0.17(2) -0.071(18) 0.032(19) -0.03(2)
O8B 0.102(7) 0.160(9) 0.146(8) 0.009(7) -0.050(6) -0.040(6)
O13 0.068(4) 0.033(3) 0.025(3) 0.001(2) -0.010(3) -0.004(3)
O14 0.102(5) 0.034(3) 0.023(3) -0.004(2) -0.018(3) -0.003(3)
O15 0.061(4) 0.029(3) 0.027(3) 0.005(2) -0.008(3) 0.003(3)
O16 0.066(4) 0.040(3) 0.027(3) -0.006(3) 0.010(3) -0.001(3)
O17 0.054(4) 0.032(3) 0.027(3) -0.002(2) -0.003(3) -0.004(3)
O18 0.056(4) 0.024(3) 0.027(3) 0.010(2) -0.002(3) 0.004(3)
O19 0.055(4) 0.034(3) 0.018(2) 0.001(2) -0.013(2) 0.003(3)
O20 0.067(4) 0.031(3) 0.028(3) -0.010(2) -0.021(3) 0.013(3)
O21 0.039(3) 0.036(3) 0.022(2) 0.000(2) -0.008(2) 0.003(3)
O22 0.048(3) 0.032(3) 0.023(3) -0.001(2) 0.002(2) 0.000(3)
O23 0.067(4) 0.026(3) 0.029(3) 0.006(2) -0.021(3) -0.007(3)
O24 0.049(3) 0.037(3) 0.026(3) -0.008(2) -0.015(2) 0.002(3)
O25 0.063(4) 0.029(3) 0.030(3) 0.002(2) -0.004(3) -0.009(3)
O26 0.058(4) 0.030(3) 0.019(2) -0.002(2) -0.001(2) 0.001(3)
O27 0.066(4) 0.046(4) 0.028(3) -0.004(2) -0.015(3) -0.004(3)
O28 0.064(4) 0.042(4) 0.025(3) -0.001(2) -0.007(3) -0.004(3)
O29 0.062(4) 0.025(3) 0.045(3) -0.002(2) -0.026(3) -0.006(3)
O30 0.040(3) 0.032(3) 0.022(2) -0.001(2) -0.009(2) -0.004(2)
O31 0.059(4) 0.029(3) 0.037(3) 0.001(2) -0.022(3) -0.001(3)
O32 0.029(3) 0.033(3) 0.020(2) -0.003(2) -0.008(2) -0.001(2)
O33 0.048(3) 0.024(3) 0.033(3) -0.001(2) -0.001(2) 0.003(3)
O34 0.047(4) 0.028(3) 0.064(4) 0.013(3) 0.009(3) 0.006(3)
O1W 0.040(3) 0.045(3) 0.041(3) 0.003(3) -0.002(3) 0.001(3)
O2W 0.039(3) 0.041(3) 0.058(4) -0.022(3) 0.012(3) -0.006(3)
O3W 0.063(4) 0.032(3) 0.043(3) -0.005(3) 0.000(3) -0.011(3)
O4W 0.049(4) 0.052(4) 0.036(3) -0.002(3) -0.017(3) 0.001(3)
O5W 0.062(5) 0.061(4) 0.077(5) 0.003(4) -0.006(4) -0.012(4)
O6W 0.065(4) 0.047(4) 0.084(5) 0.016(3) -0.034(4) -0.016(3)
O7W 0.076(5) 0.073(5) 0.054(4) -0.005(3) -0.025(4) 0.009(4)
O8W 0.094(14) 0.077(12) 0.18(2) 0.056(12) -0.008(12) -0.059(10)
La1 0.0375(3) 0.0230(2) 0.01595(19) -0.00089(16) -0.00574(18) 0.00072(19)
La2 0.0401(3) 0.0248(2) 0.01689(19) -0.00084(16) -0.00578(18) -0.0005(2)
La3 0.0424(3) 0.0236(2) 0.01538(19) -0.00014(16) -0.00566(18) -0.0011(2)

loop_
_atom_type_symbol
_atom_type_description
_atom_type_scat_dispersion_real
_atom_type_scat_dispersion_imag
_atom_type_scat_source
C C 0.0033 0.0016 'International Tables Vol C Tables 4.2.6.8 and 6.1.1.4'
H H 0.0000 0.0000 'International Tables Vol C Tables 4.2.6.8 and 6.1.1.4'
N N 0.0061 0.0033 'International Tables Vol C Tables 4.2.6.8 and 6.1.1.4'
O O 0.0106 0.0060 'International Tables Vol C Tables 4.2.6.8 and 6.1.1.4'
Cl Cl 0.1484 0.1585 'International Tables Vol C Tables 4.2.6.8 and 6.1.1.4'
Ag Ag -0.8971 1.1015 'International Tables Vol C Tables 4.2.6.8 and 6.1.1.4'
La La -0.2871 2.4523 'International Tables Vol C Tables 4.2.6.8 and 6.1.1.4'

loop_
_geom_angle_atom_site_label_1
_geom_angle_atom_site_label_2
_geom_angle_atom_site_label_3
_geom_angle
_geom_angle_site_symmetry_1
_geom_angle_site_symmetry_3
N2 Ag1 N1 171.2(3) 1_564 .
N8 Ag2 N7 167.4(3) 1_554 .
N8 Ag2 O5B 90.0(6) 1_554 .
N7 Ag2 O5B 102.5(6) . .
N6 Ag3 N5 173.7(3) 2_676 .
N6 Ag3 H8WA 79.5 2_676 .
N5 Ag3 H8WA 103.9 . .
N4 Ag4 N3 176.7(3) . 1_554
N1 C1 C2 121.1(7) . .
N1 C1 H1 119.4 . .
C2 C1 H1 119.4 . .
C1 C2 C3 120.8(7) . .
C1 C2 H2 119.6 . .
C3 C2 H2 119.6 . .
C4 C3 C2 117.6(7) . .
C4 C3 C6 120.1(7) . .
C2 C3 C6 122.2(7) . .
C3 C4 C5 119.9(8) . .
C3 C4 H4 120.0 . .
C5 C4 H4 120.0 . .
N1 C5 C4 121.5(8) . .
N1 C5 H5 119.2 . .
C4 C5 H5 119.2 . .
O16 C6 O15 126.9(7) . .
O16 C6 C3 116.8(7) . .
O15 C6 C3 116.3(7) . .
N2 C7 C8 123.6(8) . .
N2 C7 H7 118.2 . .
C8 C7 H7 118.2 . .
C9 C8 C7 119.2(8) . .
C9 C8 H8 120.4 . .
C7 C8 H8 120.4 . .
C10 C9 C8 116.8(7) . .
C10 C9 C12 120.7(6) . .
C8 C9 C12 122.5(7) . .
C9 C10 C11 121.5(7) . .
C9 C10 H10 119.2 . .
C11 C10 H10 119.2 . .
N2 C11 C10 122.1(8) . .
N2 C11 H11 119.0 . .
C10 C11 H11 119.0 . .
O14 C12 O13 124.1(6) . .
O14 C12 C9 118.5(6) . .
O13 C12 C9 117.4(6) . .
O18 C13 O17 124.4(6) . .
O18 C13 C14 117.8(6) . .
O17 C13 C14 117.7(6) . .
C15 C14 C18 117.4(7) . .
C15 C14 C13 121.8(7) . .
C18 C14 C13 120.6(7) . .
C14 C15 C16 120.7(8) . .
C14 C15 H15 119.6 . .
C16 C15 H15 119.6 . .
N3 C16 C15 121.6(8) . .
N3 C16 H16 119.2 . .
C15 C16 H16 119.2 . .
N3 C17 C18 122.2(8) . .
N3 C17 H17 118.9 . .
C18 C17 H17 118.9 . .
C14 C18 C17 119.4(8) . .
C14 C18 H18 120.3 . .
C17 C18 H18 120.3 . .
O20 C19 O19 126.7(6) . .
O20 C19 C20 115.6(6) . .
O19 C19 C20 117.6(6) . .
C24 C20 C21 118.6(6) . .
C24 C20 C19 122.1(7) . .
C21 C20 C19 119.3(6) . .
C22 C21 C20 117.7(8) . .
C22 C21 H21 121.2 . .
C20 C21 H21 121.2 . .
N4 C22 C21 123.7(8) . .
N4 C22 H22 118.1 . .
C21 C22 H22 118.1 . .
N4 C23 C24 123.1(8) . .
N4 C23 H23 118.5 . .
C24 C23 H23 118.5 . .
C20 C24 C23 118.8(7) . .
C20 C24 H24 120.6 . .
C23 C24 H24 120.6 . .
O21 C25 O22 124.8(6) . .
O21 C25 C26 117.8(6) . .
O22 C25 C26 117.4(6) . .
C27 C26 C30 116.3(6) . .
C27 C26 C25 122.2(7) . .
C30 C26 C25 121.6(6) . .
C26 C27 C28 119.7(8) . .
C26 C27 H27 120.2 . .
C28 C27 H27 120.2 . .
N5 C28 C27 124.4(8) . .
N5 C28 H28 117.8 . .
C27 C28 H28 117.8 . .
N5 C29 C30 123.7(8) . .
N5 C29 H29 118.1 . .
C30 C29 H29 118.1 . .
C29 C30 C26 120.2(7) . .
C29 C30 H30 119.9 . .
C26 C30 H30 119.9 . .
O23 C31 O24 126.6(6) . .
O23 C31 C32 116.5(6) . .
O24 C31 C32 116.9(6) . .
C36 C32 C33 118.2(7) . .
C36 C32 C31 120.8(7) . .
C33 C32 C31 121.0(7) . .
C32 C33 C34 118.1(8) . .
C32 C33 H33 120.9 . .
C34 C33 H33 120.9 . .
N6 C34 C33 123.7(8) . .
N6 C34 H34 118.1 . .
C33 C34 H34 118.1 . .
N6 C35 C36 123.6(8) . .
N6 C35 H35 118.2 . .
C36 C35 H35 118.2 . .
C35 C36 C32 119.6(8) . .
C35 C36 H36 120.2 . .
C32 C36 H36 120.2 . .
O25 C37 O26 124.8(6) . .
O25 C37 C38 117.8(6) . .
O26 C37 C38 117.4(7) . .
C39 C38 C42 117.2(7) . .
C39 C38 C37 121.8(6) . .
C42 C38 C37 120.9(7) . .
C38 C39 C40 119.9(7) . .
C38 C39 H39 120.0 . .
C40 C39 H39 120.0 . .
N7 C40 C39 122.5(8) . .
N7 C40 H40 118.7 . .
C39 C40 H40 118.7 . .
N7 C41 C42 121.7(7) . .
N7 C41 H41 119.2 . .
C42 C41 H41 119.2 . .
C41 C42 C38 120.8(8) . .
C41 C42 H42 119.6 . .
C38 C42 H42 119.6 . .
N8 C43 C44 121.7(8) . .
N8 C43 H43 119.2 . .
C44 C43 H43 119.2 . .
C45 C44 C43 119.9(8) . .
C45 C44 H44 120.1 . .
C43 C44 H44 120.1 . .
C44 C45 C46 119.2(7) . .
C44 C45 C48 122.1(7) . .
C46 C45 C48 118.7(6) . .
C47 C46 C45 117.9(7) . .
C47 C46 H46 121.0 . .
C45 C46 H46 121.0 . .
N8 C47 C46 123.6(8) . .
N8 C47 H47 118.2 . .
C46 C47 H47 118.2 . .
O28 C48 O27 126.5(6) . .
O28 C48 C45 117.4(6) . .
O27 C48 C45 116.1(7) . .
O29 C49 O30 121.9(6) . .
O29 C49 C50B 119.9(7) . .
O30 C49 C50B 116.2(8) . .
O29 C49 C50A 117.2(7) . .
O30 C49 C50A 120.3(7) . .
O29 C49 La2 56.8(4) . .
O30 C49 La2 65.4(4) . .
C50B C49 La2 160.3(9) . .
C50A C49 La2 173.5(6) . .
O31 C50A C51A 108.2(13) . .
O31 C50A C49 105.5(10) . .
C51A C50A C49 108.0(13) . .
O31 C50A H50A 111.6 . .
C51A C50A H50A 111.6 . .
C49 C50A H50A 111.6 . .
O31 C50B C49 108.1(15) . .
O31 C50B C51B 114.1(15) . .
C49 C50B C51B 113.4(18) . .
O31 C50B H50B 106.9 . .
C49 C50B H50B 106.9 . .
C51B C50B H50B 106.9 . .
C50B C51B H51D 109.5 . .
C50B C51B H51E 109.5 . .
H51D C51B H51E 109.5 . .
C50B C51B H51F 109.5 . .
H51D C51B H51F 109.5 . .
H51E C51B H51F 109.5 . .
O32 C52 O33 122.1(7) . .
O32 C52 C53A 118.1(7) . .
O33 C52 C53A 119.0(8) . .
O32 C52 C53B 119.2(8) . .
O33 C52 C53B 116.4(8) . .
O32 C52 La3 63.5(4) . .
O33 C52 La3 59.9(4) . .
C53A C52 La3 176.9(6) . .
C53B C52 La3 153.0(8) . .
O34 C53A C52 105.2(9) . .
O34 C53A C54A 109.0(10) . .
C52 C53A C54A 109.3(11) . .
O34 C53A H53A 111.0 . .
C52 C53A H53A 111.0 . .
C54A C53A H53A 111.0 . .
O34 C53B C54B 112.1(14) . .
O34 C53B C52 104.4(12) . .
C54B C53B C52 111.6(15) . .
O34 C53B H53B 109.6 . .
C54B C53B H53B 109.6 . .
C52 C53B H53B 109.6 . .
C53B C54B H54D 109.5 . .
C53B C54B H54E 109.5 . .
H54D C54B H54E 109.5 . .
C53B C54B H54F 109.5 . .
H54D C54B H54F 109.5 . .
H54E C54B H54F 109.5 . .
O4 Cl1 O1 116.5(8) . .
O4 Cl1 O3 111.5(6) . .
O1 Cl1 O3 109.9(6) . .
O4 Cl1 O2 106.7(8) . .
O1 Cl1 O2 104.9(6) . .
O3 Cl1 O2 106.5(6) . .
C5 N1 C1 118.9(7) . .
C5 N1 Ag1 117.3(6) . .
C1 N1 Ag1 123.8(5) . .
C11 N2 C7 116.8(7) . .
C11 N2 Ag1 123.9(6) . 1_546
C7 N2 Ag1 119.3(5) . 1_546
C16 N3 C17 118.6(7) . .
C16 N3 Ag4 122.3(6) . 1_556
C17 N3 Ag4 119.1(6) . 1_556
C23 N4 C22 118.0(6) . .
C23 N4 Ag4 121.3(6) . .
C22 N4 Ag4 120.5(6) . .
C29 N5 C28 115.8(7) . .
C29 N5 Ag3 123.2(6) . .
C28 N5 Ag3 121.1(6) . .
C34 N6 C35 116.7(7) . .
C34 N6 Ag3 123.0(6) . 2_676
C35 N6 Ag3 120.2(6) . 2_676
C40 N7 C41 117.9(7) . .
C40 N7 Ag2 125.2(6) . .
C41 N7 Ag2 116.9(5) . .
C43 N8 C47 117.8(7) . .
C43 N8 Ag2 123.7(5) . 1_556
C47 N8 Ag2 118.5(6) . 1_556
O7 Cl2 O5 116.2(9) . .
O7 Cl2 O6B 67.3(12) . .
O5 Cl2 O6B 133.6(18) . .
O7 Cl2 O5B 134(2) . .
O6B Cl2 O5B 113.1(11) . .
O7 Cl2 O8 112.7(9) . .
O5 Cl2 O8 109.9(9) . .
O6B Cl2 O8 110(2) . .
O5B Cl2 O8 110(2) . .
O5 Cl2 O7B 80.9(11) . .
O6B Cl2 O7B 110.8(11) . .
O5B Cl2 O7B 108.4(10) . .
O8 Cl2 O7B 104(2) . .
O7 Cl2 O8B 115(2) . .
O5 Cl2 O8B 109(2) . .
O6B Cl2 O8B 109.3(11) . .
O5B Cl2 O8B 108.1(11) . .
O7B Cl2 O8B 106.9(11) . .
O7 Cl2 O6 106.2(8) . .
O5 Cl2 O6 106.3(7) . .
O5B Cl2 O6 78.7(10) . .
O8 Cl2 O6 104.6(9) . .
O7B Cl2 O6 145.5(16) . .
O8B Cl2 O6 102.3(19) . .
Cl2 O5B Ag2 156.4(19) . .
C12 O13 La3 132.8(5) . .
C12 O14 La2 174.9(6) . 1_545
C6 O16 La2 166.1(5) . .
C13 O17 La3 133.2(5) . .
C13 O18 La1 143.1(5) . .
C19 O19 La3 144.1(4) . .
C19 O20 La1 149.5(4) . .
C25 O21 La1 131.2(4) . .
C25 O22 La2 129.3(4) . 2_677
C31 O23 La1 146.7(4) . .
C31 O24 La2 130.3(5) . .
C37 O25 La2 137.6(4) . 1_545
C37 O26 La3 145.5(5) . .
C48 O27 La3 154.6(5) . .
C49 O29 La2 99.0(4) . .
C49 O30 La1 125.3(4) . .
C49 O30 La2 90.0(4) . .
La1 O30 La2 143.34(18) . .
C50A O31 La1 126.2(8) . .
C50B O31 La1 117.9(8) . .
C52 O32 La1 123.3(5) . .
C52 O32 La3 91.5(4) . .
La1 O32 La3 135.97(19) . .
C52 O33 La3 95.2(5) . .
C53B O34 La1 123.5(8) . .
C53A O34 La1 126.8(6) . .
C53B O34 H34A 107(7) . .
C53A O34 H34A 99(7) . .
La1 O34 H34A 130(7) . .
La2 O1W H1WA 124.7 . .
La2 O1W H1WB 90.1 . .
H1WA O1W H1WB 112.0 . .
La1 O2W H2WA 118.6 . .
La1 O2W H2WB 129.1 . .
H2WA O2W H2WB 110.4 . .
La3 O3W H3WA 95.0 . .
La3 O3W H3WB 110.4 . .
H3WA O3W H3WB 110.2 . .
La3 O4W H4WA 115.0 . .
La3 O4W H4WB 110.1 . .
H4WA O4W H4WB 110.0 . .
H5WA O5W H5WB 110.9 . .
La2 O6W H6WA 127.9 . .
La2 O6W H6WB 112.3 . .
H6WA O6W H6WB 111.3 . .
H7WB O7W H7WA 107.1 . .
H8WA O8W H8WB 108.7 . .
O18 La1 O23 144.25(18) . .
O18 La1 O20 93.86(17) . .
O23 La1 O20 83.09(15) . .
O18 La1 O34 134.08(17) . .
O23 La1 O34 79.45(18) . .
O20 La1 O34 74.3(2) . .
O18 La1 O30 122.37(15) . .
O23 La1 O30 70.85(15) . .
O20 La1 O30 143.33(16) . .
O34 La1 O30 75.86(18) . .
O18 La1 O32 73.51(16) . .
O23 La1 O32 134.68(16) . .
O20 La1 O32 66.44(14) . .
O34 La1 O32 60.99(16) . .
O30 La1 O32 115.38(15) . .
O18 La1 O21 72.13(16) . .
O23 La1 O21 73.56(16) . .
O20 La1 O21 69.15(17) . .
O34 La1 O21 136.49(18) . .
O30 La1 O21 123.94(15) . .
O32 La1 O21 120.51(15) . .
O18 La1 O31 75.29(17) . .
O23 La1 O31 131.26(16) . .
O20 La1 O31 132.60(16) . .
O34 La1 O31 80.97(19) . .
O30 La1 O31 61.20(15) . .
O32 La1 O31 66.23(14) . .
O21 La1 O31 142.03(16) . .
O18 La1 O2W 72.71(17) . .
O23 La1 O2W 87.05(17) . .
O20 La1 O2W 140.32(17) . .
O34 La1 O2W 141.01(18) . .
O30 La1 O2W 65.16(16) . .
O32 La1 O2W 137.65(15) . .
O21 La1 O2W 71.19(15) . .
O31 La1 O2W 81.00(17) . .
O16 La2 O14 145.0(2) . 1_565
O16 La2 O24 76.39(18) . .
O14 La2 O24 137.51(19) 1_565 .
O16 La2 O25 74.70(17) . 1_565
O14 La2 O25 90.37(16) 1_565 1_565
O24 La2 O25 95.47(16) . 1_565
O16 La2 O1W 123.78(17) . .
O14 La2 O1W 74.70(18) 1_565 .
O24 La2 O1W 69.76(16) . .
O25 La2 O1W 65.68(18) 1_565 .
O16 La2 O29 92.53(18) . .
O14 La2 O29 78.56(16) 1_565 .
O24 La2 O29 118.73(16) . .
O25 La2 O29 139.85(18) 1_565 .
O1W La2 O29 143.06(17) . .
O16 La2 O6W 76.1(2) . .
O14 La2 O6W 69.0(2) 1_565 .
O24 La2 O6W 151.18(18) . .
O25 La2 O6W 69.10(18) 1_565 .
O1W La2 O6W 120.49(18) . .
O29 La2 O6W 70.90(17) . .
O16 La2 O22 138.82(17) . 2_677
O14 La2 O22 71.61(18) 1_565 2_677
O24 La2 O22 76.40(16) . 2_677
O25 La2 O22 138.26(17) 1_565 2_677
O1W La2 O22 73.22(16) . 2_677
O29 La2 O22 74.44(17) . 2_677
O6W La2 O22 131.39(17) . 2_677
O16 La2 O30 71.96(16) . .
O14 La2 O30 120.90(14) 1_565 .
O24 La2 O30 70.99(14) . .
O25 La2 O30 146.10(15) 1_565 .
O1W La2 O30 131.16(16) . .
O29 La2 O30 48.72(14) . .
O6W La2 O30 107.92(16) . .
O22 La2 O30 70.26(15) 2_677 .
O16 La2 C49 82.91(18) . .
O14 La2 C49 99.13(18) 1_565 .
O24 La2 C49 94.84(18) . .
O25 La2 C49 152.3(2) 1_565 .
O1W La2 C49 141.92(19) . .
O6W La2 C49 90.06(19) . .
O22 La2 C49 69.27(18) 2_677 .
O26 La3 O17 141.77(17) . .
O26 La3 O27 133.60(18) . .
O17 La3 O27 78.94(18) . .
O26 La3 O13 90.12(16) . .
O17 La3 O13 75.21(17) . .
O27 La3 O13 79.47(16) . .
O26 La3 O19 78.31(15) . .
O17 La3 O19 87.65(16) . .
O27 La3 O19 137.81(16) . .
O13 La3 O19 135.31(17) . .
O26 La3 O4W 66.74(16) . .
O17 La3 O4W 138.42(16) . .
O27 La3 O4W 66.87(17) . .
O13 La3 O4W 75.87(18) . .
O19 La3 O4W 133.68(17) . .
O26 La3 O33 85.72(16) . .
O17 La3 O33 124.65(16) . .
O27 La3 O33 80.79(17) . .
O13 La3 O33 148.22(17) . .
O19 La3 O33 74.48(16) . .
O4W La3 O33 73.55(16) . .
O26 La3 O32 128.52(15) . .
O17 La3 O32 75.14(16) . .
O27 La3 O32 70.64(15) . .
O13 La3 O32 141.14(15) . .
O19 La3 O32 67.27(14) . .
O4W La3 O32 112.47(15) . .
O33 La3 O32 49.56(15) . .
O26 La3 O3W 73.82(17) . .
O17 La3 O3W 68.26(16) . .
O27 La3 O3W 141.88(17) . .
O13 La3 O3W 73.95(16) . .
O19 La3 O3W 61.37(16) . .
O4W La3 O3W 129.52(16) . .
O33 La3 O3W 133.97(15) . .
O32 La3 O3W 116.52(15) . .
O26 La3 C52 106.11(19) . .
O17 La3 C52 100.0(2) . .
O27 La3 C52 77.16(18) . .
O13 La3 C52 156.63(17) . .
O19 La3 C52 66.00(17) . .
O4W La3 C52 94.88(19) . .
O3W La3 C52 126.21(17) . .

loop_
_geom_bond_atom_site_label_1
_geom_bond_atom_site_label_2
_geom_bond_distance
_geom_bond_site_symmetry_2
Ag1 N2 2.128(6) 1_564
Ag1 N1 2.149(6) .
Ag2 N8 2.127(6) 1_554
Ag2 N7 2.138(6) .
Ag2 O5B 2.564(18) .
Ag3 N6 2.169(6) 2_676
Ag3 N5 2.178(6) .
Ag3 H8WA 2.2482 .
Ag4 N4 2.164(6) .
Ag4 N3 2.173(6) 1_554
C1 N1 1.346(10) .
C1 C2 1.365(10) .
C1 H1 0.9300 .
C2 C3 1.378(10) .
C2 H2 0.9300 .
C3 C4 1.366(11) .
C3 C6 1.525(9) .
C4 C5 1.386(10) .
C4 H4 0.9300 .
C5 N1 1.336(10) .
C5 H5 0.9300 .
C6 O16 1.244(9) .
C6 O15 1.251(9) .
C7 N2 1.341(11) .
C7 C8 1.385(10) .
C7 H7 0.9300 .
C8 C9 1.375(10) .
C8 H8 0.9300 .
C9 C10 1.366(10) .
C9 C12 1.495(9) .
C10 C11 1.379(10) .
C10 H10 0.9300 .
C11 N2 1.330(10) .
C11 H11 0.9300 .
C12 O14 1.241(8) .
C12 O13 1.273(8) .
C13 O18 1.251(8) .
C13 O17 1.254(8) .
C13 C14 1.515(9) .
C14 C15 1.362(10) .
C14 C18 1.372(10) .
C15 C16 1.372(10) .
C15 H15 0.9300 .
C16 N3 1.322(11) .
C16 H16 0.9300 .
C17 N3 1.329(11) .
C17 C18 1.377(11) .
C17 H17 0.9300 .
C18 H18 0.9300 .
C19 O20 1.256(8) .
C19 O19 1.258(8) .
C19 C20 1.514(9) .
C20 C24 1.367(10) .
C20 C21 1.403(10) .
C21 C22 1.377(10) .
C21 H21 0.9300 .
C22 N4 1.323(11) .
C22 H22 0.9300 .
C23 N4 1.319(10) .
C23 C24 1.388(9) .
C23 H23 0.9300 .
C24 H24 0.9300 .
C25 O21 1.259(8) .
C25 O22 1.267(8) .
C25 C26 1.502(9) .
C26 C27 1.366(10) .
C26 C30 1.379(10) .
C27 C28 1.366(11) .
C27 H27 0.9300 .
C28 N5 1.333(11) .
C28 H28 0.9300 .
C29 N5 1.309(10) .
C29 C30 1.375(9) .
C29 H29 0.9300 .
C30 H30 0.9300 .
C31 O23 1.243(8) .
C31 O24 1.259(8) .
C31 C32 1.522(9) .
C32 C36 1.370(10) .
C32 C33 1.389(10) .
C33 C34 1.390(10) .
C33 H33 0.9300 .
C34 N6 1.324(11) .
C34 H34 0.9300 .
C35 N6 1.344(11) .
C35 C36 1.362(10) .
C35 H35 0.9300 .
C36 H36 0.9300 .
C37 O25 1.240(8) .
C37 O26 1.265(8) .
C37 C38 1.493(9) .
C38 C39 1.373(10) .
C38 C42 1.385(9) .
C39 C40 1.374(9) .
C39 H39 0.9300 .
C40 N7 1.341(9) .
C40 H40 0.9300 .
C41 N7 1.349(10) .
C41 C42 1.362(10) .
C41 H41 0.9300 .
C42 H42 0.9300 .
C43 N8 1.337(10) .
C43 C44 1.384(10) .
C43 H43 0.9300 .
C44 C45 1.360(10) .
C44 H44 0.9300 .
C45 C46 1.380(10) .
C45 C48 1.519(9) .
C46 C47 1.375(10) .
C46 H46 0.9300 .
C47 N8 1.338(10) .
C47 H47 0.9300 .
C48 O28 1.247(8) .
C48 O27 1.254(8) .
C49 O29 1.260(8) .
C49 O30 1.266(8) .
C49 C50B 1.51(3) .
C49 C50A 1.57(2) .
C49 La2 3.039(7) .
C50A O31 1.438(10) .
C50A C51A 1.554(12) .
C50A H50A 0.9800 .
C51A H51A 0.9600 .
C51A H51B 0.9600 .
C51A H51C 0.9600 .
C50B O31 1.439(11) .
C50B C51B 1.550(12) .
C50B H50B 0.9800 .
C51B H51D 0.9600 .
C51B H51E 0.9600 .
C51B H51F 0.9600 .
C52 O32 1.263(9) .
C52 O33 1.266(9) .
C52 C53A 1.535(16) .
C52 C53B 1.55(2) .
C52 La3 2.992(8) .
C53A O34 1.439(11) .
C53A C54A 1.545(11) .
C53A H53A 0.9800 .
C54A H54A 0.9600 .
C54A H54B 0.9600 .
C54A H54C 0.9600 .
C53B O34 1.438(12) .
C53B C54B 1.541(12) .
C53B H53B 0.9800 .
C54B H54D 0.9600 .
C54B H54E 0.9600 .
C54B H54F 0.9600 .
Cl1 O4 1.370(9) .
Cl1 O1 1.381(8) .
Cl1 O3 1.438(8) .
Cl1 O2 1.466(9) .
N2 Ag1 2.128(6) 1_546
N3 Ag4 2.173(6) 1_556
N6 Ag3 2.169(6) 2_676
N8 Ag2 2.127(6) 1_556
Cl2 O7 1.359(10) .
Cl2 O5 1.377(9) .
Cl2 O6B 1.390(13) .
Cl2 O5B 1.393(12) .
Cl2 O8 1.417(10) .
Cl2 O7B 1.423(13) .
Cl2 O8B 1.433(12) .
Cl2 O6 1.503(10) .
O13 La3 2.549(5) .
O14 La2 2.482(5) 1_545
O16 La2 2.433(5) .
O17 La3 2.455(5) .
O18 La1 2.444(5) .
O19 La3 2.561(4) .
O20 La1 2.492(4) .
O21 La1 2.589(5) .
O22 La2 2.616(5) 2_677
O23 La1 2.483(5) .
O24 La2 2.515(5) .
O25 La2 2.522(5) 1_545
O26 La3 2.449(5) .
O27 La3 2.487(5) .
O29 La2 2.574(5) .
O30 La1 2.556(5) .
O30 La2 2.763(5) .
O31 La1 2.591(5) .
O32 La1 2.573(5) .
O32 La3 2.678(5) .
O33 La3 2.598(5) .
O34 La1 2.520(6) .
O34 H34A 0.818(11) .
O1W La2 2.564(5) .
O1W H1WA 0.8152 .
O1W H1WB 0.8172 .
O2W La1 2.642(5) .
O2W H2WA 0.8195 .
O2W H2WB 0.8226 .
O3W La3 2.740(5) .
O3W H3WA 0.8243 .
O3W H3WB 0.8204 .
O4W La3 2.591(5) .
O4W H4WA 0.8228 .
O4W H4WB 0.8228 .
O5W H5WA 0.8201 .
O5W H5WB 0.8188 .
O6W La2 2.592(6) .
O6W H6WA 0.8184 .
O6W H6WB 0.8189 .
O7W H7WB 0.8545 .
O7W H7WA 0.8756 .
O8W H8WA 0.9180 .
O8W H8WB 0.9215 .
La2 O14 2.482(5) 1_565
La2 O25 2.522(5) 1_565
La2 O22 2.616(5) 2_677
